data_9012204
loop_
_publ_author_name
'Wang, B.'
'Chakoumakos, B. C.'
'Sales, B. C.'
'Kwak, B. S.'
'Bates, J. B.'

_publ_section_title
;
 Synthesis, crystal structure, and ionic conductivity of a polycrystalline
 lithium phosphorus oxynitride with the gamma-Li3PO4 structure
;
_journal_name_full 'Journal of Solid State Chemistry'
_journal_page_first 313
_journal_page_last 323
_journal_paper_doi 10.1006/jssc.1995.1140
_journal_volume 115
_journal_year 1995
_chemical_compound_source Synthetic
_chemical_formula_sum 'Li3 O4 P'
_chemical_name_mineral Lithiophosphate
_space_group_IT_number 62
_symmetry_space_group_name_Hall '-P 2bc 2a'
_symmetry_space_group_name_H-M 'P m n b'
_cell_angle_alpha 90
_cell_angle_beta 90
_cell_angle_gamma 90
_cell_length_a 6.1113
_cell_length_b 10.4612
_cell_length_c 4.9208
_cell_formula_units_Z 4
_cell_volume 314.594
_database_code_amcsd 0013843
_exptl_crystal_density_diffrn 2.445
_cod_original_formula_sum 'Li3 P O4'
_cod_database_code 9012204

loop_
_space_group_symop_operation_xyz
x,y,z
1/2-x,y,z
1/2+x,-y,-z
1/2+x,1/2-y,1/2+z
1/2-x,1/2+y,1/2-z
x,1/2+y,1/2-z
-x,1/2-y,1/2+z
-x,-y,-z

loop_
_atom_site_label
_atom_site_fract_x
_atom_site_fract_y
_atom_site_fract_z
_atom_site_U_iso_or_equiv
Li1 0.50160 0.16270 0.30080 0.01090
Li2 0.75000 0.42460 0.20450 0.01100
P 0.25000 0.41150 0.30790 0.00390
O1 0.04410 0.34180 0.20540 0.00600
O2 0.25000 0.05030 0.29280 0.00680
O3 0.75000 0.08960 0.12230 0.00560

loop_
_cod_related_entry_id
_cod_related_entry_database
_cod_related_entry_code
1 AMCSD 0013843
